data_7159074
loop_
_publ_author_name
'Guan, Pengcheng'
'Ma, Rong'
'Liu, Minghui'
'Kong, Lingkai'
'Han, Yu'
'Wang, Chengyu'

_publ_section_title
;
 AlCl<sub>3</sub>-catalyzed chemoselective cascade reactions of
 4-anilinocoumarins with 2-furylcarbinols: access to densely
 functionalized chromeno[4,3-<i>b</i>]pyrrol-4(1<i>H</i>)-one derivatives.
;
_journal_issue 7
_journal_name_full 'Organic &amp; biomolecular chemistry'
_journal_page_first 1379
_journal_page_last 1383
_journal_paper_doi 10.1039/d2ob02248f
_journal_volume 21
_journal_year 2023
_chemical_formula_moiety 'C32 H21 Cl2 N O3'
_chemical_formula_sum 'C32 H21 Cl2 N O3'
_chemical_formula_weight 538.40
_space_group_crystal_system monoclinic
_space_group_IT_number 14
_space_group_name_Hall '-P 2ybc'
_space_group_name_H-M_alt 'P 1 21/c 1'
_atom_sites_solution_hydrogens geom
_atom_sites_solution_primary dual
_audit_creation_date 2021-03-08
_audit_creation_method
;
Olex2 1.3
(compiled 2020.02.04 svn.rd84adfe8 for OlexSys, GUI svn.r6032)
;
_audit_update_record
;
2022-05-03 deposited with the CCDC.	2023-01-06 downloaded from the CCDC.
;
_cell_angle_alpha 90
_cell_angle_beta 101.895(2)
_cell_angle_gamma 90
_cell_formula_units_Z 4
_cell_length_a 16.0354(8)
_cell_length_b 8.8058(4)
_cell_length_c 21.4285(11)
_cell_measurement_reflns_used 9384
_cell_measurement_temperature 296.15
_cell_measurement_theta_max 27.86
_cell_measurement_theta_min 2.51
_cell_volume 2960.8(3)
_computing_cell_refinement 'SAINT V8.38A (Bruker, 2018)'
_computing_data_reduction 'SAINT V8.38A (Bruker, 2018)'
_computing_molecular_graphics 'Olex2 1.3 (Dolomanov et al., 2009)'
_computing_publication_material 'Olex2 1.3 (Dolomanov et al., 2009)'
_computing_structure_refinement 'SHELXL 2018/3 (Sheldrick, 2015)'
_computing_structure_solution 'SHELXT 2018/2 (Sheldrick, 2018)'
_diffrn_ambient_temperature 296.15
_diffrn_measured_fraction_theta_full 1.000
_diffrn_measured_fraction_theta_max 1.000
_diffrn_measurement_device_type 'CCD area detector'
_diffrn_measurement_method 'phi and omega scans'
_diffrn_radiation_monochromator graphite
_diffrn_radiation_type MoK\a
_diffrn_radiation_wavelength 0.71073
_diffrn_reflns_av_R_equivalents 0.1064
_diffrn_reflns_av_unetI/netI 0.0449
_diffrn_reflns_Laue_measured_fraction_full 1.000
_diffrn_reflns_Laue_measured_fraction_max 1.000
_diffrn_reflns_limit_h_max 19
_diffrn_reflns_limit_h_min -19
_diffrn_reflns_limit_k_max 10
_diffrn_reflns_limit_k_min -10
_diffrn_reflns_limit_l_max 25
_diffrn_reflns_limit_l_min -25
_diffrn_reflns_number 83396
_diffrn_reflns_point_group_measured_fraction_full 1.000
_diffrn_reflns_point_group_measured_fraction_max 1.000
_diffrn_reflns_theta_full 25.025
_diffrn_reflns_theta_max 25.025
_diffrn_reflns_theta_min 1.942
_diffrn_source_current 1.4
_diffrn_source_power 0.07
_diffrn_source_voltage 50.0
_exptl_absorpt_coefficient_mu 0.250
_exptl_absorpt_correction_T_max 0.7459
_exptl_absorpt_correction_T_min 0.5997
_exptl_absorpt_correction_type none
_exptl_crystal_colour 'clear light colourless'
_exptl_crystal_colour_lustre clear
_exptl_crystal_colour_modifier light
_exptl_crystal_colour_primary colourless
_exptl_crystal_density_diffrn 1.208
_exptl_crystal_description block
_exptl_crystal_F_000 1112
_exptl_crystal_size_max 0.32
_exptl_crystal_size_mid 0.24
_exptl_crystal_size_min 0.18
_refine_diff_density_max 0.332
_refine_diff_density_min -0.382
_refine_diff_density_rms 0.061
_refine_ls_extinction_method none
_refine_ls_goodness_of_fit_ref 1.057
_refine_ls_hydrogen_treatment constr
_refine_ls_matrix_type full
_refine_ls_number_parameters 343
_refine_ls_number_reflns 5242
_refine_ls_number_restraints 0
_refine_ls_restrained_S_all 1.057
_refine_ls_R_factor_all 0.0613
_refine_ls_R_factor_gt 0.0498
_refine_ls_shift/su_max 0.001
_refine_ls_shift/su_mean 0.000
_refine_ls_structure_factor_coef Fsqd
_refine_ls_weighting_details 'w=1/[\s^2^(Fo^2^)+(0.0534P)^2^+3.3616P] where P=(Fo^2^+2Fc^2^)/3'
_refine_ls_weighting_scheme calc
_refine_ls_wR_factor_gt 0.1301
_refine_ls_wR_factor_ref 0.1364
_reflns_Friedel_coverage 0.000
_reflns_number_gt 4245
_reflns_number_total 5242
_reflns_threshold_expression 'I > 2\s(I)'
_cod_data_source_file d2ob02248f2.cif
_cod_data_source_block p2
_cod_depositor_comments 'Adding full bibliography for 7159074.cif.'
_cod_database_code 7159074
_shelx_shelxl_version_number 2018/3
_shelx_space_group_comment
;
The symmetry employed for this shelxl refinement is uniquely defined
by the following loop, which should always be used as a source of
symmetry information in preference to the above space-group names.
They are only intended as comments.
;
_shelx_estimated_absorpt_t_max 0.956
_shelx_estimated_absorpt_t_min 0.924
_olex2_refinement_description
;
1. Fixed Uiso
 At 1.2 times of:
  All C(H) groups, All C(H,H) groups
2.a Ternary CH refined with riding coordinates:
 C00O(H00O)
2.b Secondary CH2 refined with riding coordinates:
 C00P(H00A,H00B)
2.c Aromatic/amide H refined with riding coordinates:
 C00D(H00D), C00I(H00I), C00J(H00J), C00M(H00M), C00Q(H00Q), C00R(H00R),
 C00S(H00S), C00T(H00T), C00U(H00U), C00X(H00X), C00Z(H00Z), C010(H010),
 C011(H011), C012(H012), C014(H014), C015(H015), C016(H016), C017(H017)
;
_smtbx_masks_void_probe_radius 1.2
_smtbx_masks_void_truncation_radius 1.2
_olex2_submission_special_instructions 'No special instructions were received'

loop_
_space_group_symop_operation_xyz
'x, y, z'
'-x, y+1/2, -z+1/2'
'-x, -y, -z'
'x, -y-1/2, z-1/2'

loop_
_atom_site_label
_atom_site_type_symbol
_atom_site_fract_x
_atom_site_fract_y
_atom_site_fract_z
_atom_site_U_iso_or_equiv
_atom_site_adp_type
_atom_site_occupancy
_atom_site_site_symmetry_order
_atom_site_calc_flag
_atom_site_refinement_flags_posn
_atom_site_refinement_flags_adp
_atom_site_refinement_flags_occupancy
_atom_site_disorder_assembly
_atom_site_disorder_group
Cl01 Cl 0.87381(5) 0.52101(10) 0.82076(4) 0.0497(2) Uani 1 1 d . . . . .
Cl02 Cl 0.55040(6) 0.16323(9) 0.38843(4) 0.0529(2) Uani 1 1 d . . . . .
O006 O 0.48271(13) 0.4429(2) 0.69320(11) 0.0444(5) Uani 1 1 d . . . . .
O007 O 0.11330(13) 0.5141(3) 0.78022(9) 0.0485(6) Uani 1 1 d . . . . .
N008 N 0.27057(13) 0.3650(2) 0.66461(9) 0.0282(5) Uani 1 1 d . . . . .
O009 O 0.20281(14) 0.4104(3) 0.86117(9) 0.0552(6) Uani 1 1 d . . . . .
C00B C 0.26909(16) 0.3668(3) 0.59727(11) 0.0265(5) Uani 1 1 d . . . . .
C00C C 0.48195(17) 0.3069(3) 0.68598(12) 0.0309(6) Uani 1 1 d . . . . .
C00D C 0.30290(16) 0.4874(3) 0.57046(12) 0.0292(6) Uani 1 1 d . . . . .
H00D H 0.328240 0.567242 0.595909 0.035 Uiso 1 1 calc R U . . .
C00E C 0.21130(16) 0.4264(3) 0.69485(12) 0.0291(6) Uani 1 1 d . . . . .
C00F C 0.55288(16) 0.2077(3) 0.59901(13) 0.0296(6) Uani 1 1 d . . . . .
C00G C 0.33377(17) 0.2932(3) 0.71009(12) 0.0316(6) Uani 1 1 d . . . . .
C00H C 0.13400(16) 0.5088(3) 0.67028(12) 0.0313(6) Uani 1 1 d . . . . .
C00I C 0.29915(17) 0.4899(3) 0.50534(12) 0.0333(6) Uani 1 1 d . . . . .
H00I H 0.321522 0.571852 0.486884 0.040 Uiso 1 1 calc R U . . .
C00J C 0.26238(18) 0.3712(3) 0.46801(12) 0.0349(6) Uani 1 1 d . . . . .
H00J H 0.259921 0.372644 0.424275 0.042 Uiso 1 1 calc R U . . .
C00K C 0.23753(17) 0.3945(3) 0.75932(12) 0.0347(6) Uani 1 1 d . . . . .
C00L C 0.64041(17) 0.2919(3) 0.70635(12) 0.0316(6) Uani 1 1 d . . . . .
C00M C 0.10089(17) 0.5543(3) 0.60715(13) 0.0342(6) Uani 1 1 d . . . . .
H00M H 0.129689 0.527818 0.575252 0.041 Uiso 1 1 calc R U . . .
C00N C 0.55094(18) 0.1787(3) 0.46972(13) 0.0349(6) Uani 1 1 d . . . . .
C00O C 0.55825(17) 0.2207(3) 0.67070(13) 0.0332(6) Uani 1 1 d . . . . .
H00O H 0.556087 0.117255 0.687183 0.040 Uiso 1 1 calc R U . . .
C00P C 0.40627(17) 0.2099(3) 0.69222(13) 0.0329(6) Uani 1 1 d . . . . .
H00A H 0.385619 0.158743 0.651904 0.040 Uiso 1 1 calc R U . . .
H00B H 0.425424 0.132341 0.724088 0.040 Uiso 1 1 calc R U . . .
C00Q C 0.60349(17) 0.1000(3) 0.57694(14) 0.0355(6) Uani 1 1 d . . . . .
H00Q H 0.638099 0.036379 0.605898 0.043 Uiso 1 1 calc R U . . .
C00R C 0.31470(18) 0.3121(3) 0.76852(12) 0.0368(7) Uani 1 1 d . . . . .
H00R H 0.346408 0.277478 0.807199 0.044 Uiso 1 1 calc R U . . .
C00S C 0.23172(19) 0.2466(3) 0.56047(13) 0.0378(7) Uani 1 1 d . . . . .
H00S H 0.208822 0.165310 0.578986 0.045 Uiso 1 1 calc R U . . .
C00T C 0.50100(19) 0.2989(3) 0.55466(13) 0.0376(7) Uani 1 1 d . . . . .
H00T H 0.466385 0.370725 0.568538 0.045 Uiso 1 1 calc R U . . .
C00U C 0.60300(18) 0.0863(3) 0.51231(15) 0.0392(7) Uani 1 1 d . . . . .
H00U H 0.637641 0.015037 0.498072 0.047 Uiso 1 1 calc R U . . .
C00V C 0.78479(18) 0.4308(3) 0.77614(13) 0.0374(7) Uani 1 1 d . . . . .
C00W C 0.08759(17) 0.5519(4) 0.71616(13) 0.0386(7) Uani 1 1 d . . . . .
C00X C 0.49948(19) 0.2854(3) 0.48981(14) 0.0397(7) Uani 1 1 d . . . . .
H00X H 0.464309 0.347449 0.460495 0.048 Uiso 1 1 calc R U . . .
C00Y C 0.18718(19) 0.4370(4) 0.80417(13) 0.0436(7) Uani 1 1 d . . . . .
C00Z C 0.02698(18) 0.6370(3) 0.59161(14) 0.0404(7) Uani 1 1 d . . . . .
H00Z H 0.006096 0.665613 0.549514 0.048 Uiso 1 1 calc R U . . .
C010 C 0.2290(2) 0.2494(3) 0.49554(13) 0.0409(7) Uani 1 1 d . . . . .
H010 H 0.204511 0.168813 0.470183 0.049 Uiso 1 1 calc R U . . .
C011 C 0.66956(19) 0.2582(4) 0.76935(14) 0.0423(7) Uani 1 1 d . . . . .
H011 H 0.640671 0.186500 0.788714 0.051 Uiso 1 1 calc R U . . .
C012 C -0.01664(19) 0.6779(4) 0.63865(15) 0.0468(8) Uani 1 1 d . . . . .
H012 H -0.066596 0.734272 0.627910 0.056 Uiso 1 1 calc R U . . .
C014 C 0.01333(19) 0.6359(4) 0.70080(15) 0.0480(8) Uani 1 1 d . . . . .
H014 H -0.015926 0.663553 0.732275 0.058 Uiso 1 1 calc R U . . .
C015 C 0.7406(2) 0.3278(4) 0.80485(14) 0.0457(8) Uani 1 1 d . . . . .
H015 H 0.758461 0.305257 0.847929 0.055 Uiso 1 1 calc R U . . .
C016 C 0.6850(3) 0.3973(5) 0.67928(16) 0.0774(14) Uani 1 1 d . . . . .
H016 H 0.665857 0.423228 0.636671 0.093 Uiso 1 1 calc R U . . .
C017 C 0.7577(3) 0.4659(5) 0.71356(17) 0.0768(14) Uani 1 1 d . . . . .
H017 H 0.787683 0.535414 0.693966 0.092 Uiso 1 1 calc R U . . .

loop_
_atom_site_aniso_label
_atom_site_aniso_U_11
_atom_site_aniso_U_22
_atom_site_aniso_U_33
_atom_site_aniso_U_23
_atom_site_aniso_U_13
_atom_site_aniso_U_12
Cl01 0.0399(4) 0.0628(5) 0.0426(4) -0.0117(4) -0.0005(3) 0.0008(4)
Cl02 0.0761(6) 0.0463(4) 0.0443(4) -0.0109(4) 0.0310(4) -0.0199(4)
O006 0.0413(12) 0.0314(11) 0.0618(14) -0.0068(10) 0.0140(10) 0.0035(9)
O007 0.0377(11) 0.0833(16) 0.0279(10) 0.0112(10) 0.0148(9) 0.0179(11)
N008 0.0300(11) 0.0351(12) 0.0190(10) 0.0017(9) 0.0040(9) -0.0003(9)
O009 0.0502(13) 0.0952(19) 0.0233(10) 0.0107(11) 0.0145(9) 0.0172(13)
C00B 0.0271(13) 0.0313(14) 0.0204(12) 0.0012(10) 0.0036(10) 0.0012(11)
C00C 0.0322(14) 0.0323(15) 0.0267(13) 0.0001(11) 0.0030(11) 0.0031(11)
C00D 0.0336(14) 0.0268(13) 0.0257(13) -0.0023(10) 0.0026(11) -0.0044(11)
C00E 0.0283(13) 0.0368(15) 0.0229(12) 0.0009(11) 0.0072(10) -0.0007(11)
C00F 0.0270(13) 0.0247(13) 0.0383(15) 0.0001(11) 0.0093(11) -0.0011(11)
C00G 0.0313(14) 0.0373(15) 0.0263(13) 0.0034(11) 0.0062(11) 0.0024(12)
C00H 0.0287(14) 0.0380(15) 0.0274(13) 0.0041(11) 0.0065(11) -0.0045(11)
C00I 0.0394(15) 0.0357(15) 0.0251(13) 0.0061(11) 0.0072(11) -0.0027(12)
C00J 0.0456(16) 0.0392(16) 0.0204(12) 0.0011(11) 0.0079(11) 0.0028(13)
C00K 0.0339(15) 0.0498(17) 0.0216(13) 0.0031(12) 0.0081(11) 0.0015(13)
C00L 0.0336(14) 0.0294(14) 0.0311(14) 0.0048(11) 0.0052(11) 0.0074(11)
C00M 0.0300(14) 0.0431(16) 0.0292(14) 0.0074(12) 0.0053(11) -0.0027(12)
C00N 0.0388(15) 0.0307(14) 0.0393(15) -0.0068(12) 0.0174(13) -0.0129(12)
C00O 0.0366(15) 0.0269(13) 0.0362(15) 0.0044(11) 0.0079(12) 0.0047(11)
C00P 0.0351(15) 0.0348(14) 0.0291(14) 0.0041(11) 0.0069(11) 0.0031(12)
C00Q 0.0290(14) 0.0286(14) 0.0498(17) 0.0020(12) 0.0103(12) 0.0026(11)
C00R 0.0350(15) 0.0547(18) 0.0195(13) 0.0047(12) 0.0028(11) 0.0058(13)
C00S 0.0494(17) 0.0352(15) 0.0283(14) 0.0015(12) 0.0067(12) -0.0109(13)
C00T 0.0451(17) 0.0321(15) 0.0381(16) -0.0014(12) 0.0141(13) 0.0099(13)
C00U 0.0353(15) 0.0327(15) 0.0561(19) -0.0072(14) 0.0248(14) -0.0024(12)
C00V 0.0353(15) 0.0406(16) 0.0343(15) -0.0032(13) 0.0023(12) 0.0071(13)
C00W 0.0314(15) 0.0546(18) 0.0312(14) 0.0077(13) 0.0096(12) 0.0042(13)
C00X 0.0428(16) 0.0371(15) 0.0405(17) 0.0024(13) 0.0117(13) 0.0021(13)
C00Y 0.0368(16) 0.070(2) 0.0262(15) 0.0060(14) 0.0112(12) 0.0050(15)
C00Z 0.0352(15) 0.0476(18) 0.0367(16) 0.0124(13) 0.0038(13) 0.0014(13)
C010 0.061(2) 0.0359(16) 0.0243(14) -0.0069(12) 0.0039(13) -0.0117(14)
C011 0.0434(17) 0.0509(18) 0.0339(15) 0.0077(14) 0.0111(13) 0.0003(14)
C012 0.0334(16) 0.0539(19) 0.0529(19) 0.0128(16) 0.0089(14) 0.0108(14)
C014 0.0374(17) 0.066(2) 0.0438(17) 0.0089(16) 0.0165(14) 0.0103(15)
C015 0.0477(18) 0.061(2) 0.0266(14) 0.0070(14) 0.0032(13) 0.0048(15)
C016 0.088(3) 0.091(3) 0.0376(18) 0.0316(19) -0.0225(18) -0.051(2)
C017 0.083(3) 0.097(3) 0.0396(19) 0.025(2) -0.0115(18) -0.051(2)

loop_
_atom_type_symbol
_atom_type_description
_atom_type_scat_dispersion_real
_atom_type_scat_dispersion_imag
_atom_type_scat_source
C C 0.0033 0.0016 'International Tables Vol C Tables 4.2.6.8 and 6.1.1.4'
H H 0.0000 0.0000 'International Tables Vol C Tables 4.2.6.8 and 6.1.1.4'
Cl Cl 0.1484 0.1585 'International Tables Vol C Tables 4.2.6.8 and 6.1.1.4'
N N 0.0061 0.0033 'International Tables Vol C Tables 4.2.6.8 and 6.1.1.4'
O O 0.0106 0.0060 'International Tables Vol C Tables 4.2.6.8 and 6.1.1.4'

loop_
_geom_angle_atom_site_label_1
_geom_angle_atom_site_label_2
_geom_angle_atom_site_label_3
_geom_angle
_geom_angle_site_symmetry_1
_geom_angle_site_symmetry_3
_geom_angle_publ_flag
C00Y O007 C00W 123.1(2) . . ?
C00E N008 C00B 127.0(2) . . ?
C00E N008 C00G 108.8(2) . . ?
C00G N008 C00B 124.2(2) . . ?
C00D C00B N008 120.2(2) . . ?
C00D C00B C00S 121.1(2) . . ?
C00S C00B N008 118.7(2) . . ?
O006 C00C C00O 122.1(3) . . ?
O006 C00C C00P 122.4(2) . . ?
C00P C00C C00O 115.5(2) . . ?
C00B C00D H00D 120.2 . . ?
C00B C00D C00I 119.7(2) . . ?
C00I C00D H00D 120.2 . . ?
N008 C00E C00H 131.0(2) . . ?
N008 C00E C00K 107.1(2) . . ?
C00K C00E C00H 121.9(2) . . ?
C00Q C00F C00O 118.5(2) . . ?
C00T C00F C00O 123.3(2) . . ?
C00T C00F C00Q 118.2(3) . . ?
N008 C00G C00P 122.2(2) . . ?
C00R C00G N008 108.5(2) . . ?
C00R C00G C00P 129.3(2) . . ?
C00M C00H C00E 128.4(2) . . ?
C00W C00H C00E 114.9(2) . . ?
C00W C00H C00M 116.6(2) . . ?
C00D C00I H00I 120.0 . . ?
C00J C00I C00D 120.0(2) . . ?
C00J C00I H00I 120.0 . . ?
C00I C00J H00J 120.0 . . ?
C00I C00J C010 119.9(2) . . ?
C010 C00J H00J 120.0 . . ?
C00E C00K C00R 108.7(2) . . ?
C00E C00K C00Y 121.3(3) . . ?
C00R C00K C00Y 129.9(2) . . ?
C011 C00L C00O 119.5(3) . . ?
C011 C00L C016 117.5(3) . . ?
C016 C00L C00O 122.8(2) . . ?
C00H C00M H00M 119.3 . . ?
C00Z C00M C00H 121.4(3) . . ?
C00Z C00M H00M 119.3 . . ?
C00U C00N Cl02 119.7(2) . . ?
C00U C00N C00X 121.3(3) . . ?
C00X C00N Cl02 119.0(2) . . ?
C00C C00O H00O 107.1 . . ?
C00F C00O C00C 111.8(2) . . ?
C00F C00O H00O 107.1 . . ?
C00L C00O C00C 109.7(2) . . ?
C00L C00O C00F 113.7(2) . . ?
C00L C00O H00O 107.1 . . ?
C00C C00P H00A 108.4 . . ?
C00C C00P H00B 108.4 . . ?
C00G C00P C00C 115.3(2) . . ?
C00G C00P H00A 108.4 . . ?
C00G C00P H00B 108.4 . . ?
H00A C00P H00B 107.5 . . ?
C00F C00Q H00Q 119.5 . . ?
C00U C00Q C00F 120.9(3) . . ?
C00U C00Q H00Q 119.5 . . ?
C00G C00R C00K 106.9(2) . . ?
C00G C00R H00R 126.5 . . ?
C00K C00R H00R 126.5 . . ?
C00B C00S H00S 120.6 . . ?
C00B C00S C010 118.8(3) . . ?
C010 C00S H00S 120.6 . . ?
C00F C00T H00T 119.3 . . ?
C00F C00T C00X 121.4(3) . . ?
C00X C00T H00T 119.3 . . ?
C00N C00U C00Q 119.3(3) . . ?
C00N C00U H00U 120.3 . . ?
C00Q C00U H00U 120.3 . . ?
C015 C00V Cl01 119.8(2) . . ?
C017 C00V Cl01 119.9(3) . . ?
C017 C00V C015 120.2(3) . . ?
O007 C00W C00H 122.4(2) . . ?
C014 C00W O007 115.4(2) . . ?
C014 C00W C00H 122.2(3) . . ?
C00N C00X C00T 118.9(3) . . ?
C00N C00X H00X 120.6 . . ?
C00T C00X H00X 120.6 . . ?
O007 C00Y C00K 116.3(2) . . ?
O009 C00Y O007 117.0(3) . . ?
O009 C00Y C00K 126.6(3) . . ?
C00M C00Z H00Z 120.0 . . ?
C00M C00Z C012 120.1(3) . . ?
C012 C00Z H00Z 120.0 . . ?
C00J C010 H010 119.7 . . ?
C00S C010 C00J 120.5(3) . . ?
C00S C010 H010 119.7 . . ?
C00L C011 H011 119.2 . . ?
C00L C011 C015 121.7(3) . . ?
C015 C011 H011 119.2 . . ?
C00Z C012 H012 119.8 . . ?
C014 C012 C00Z 120.5(3) . . ?
C014 C012 H012 119.8 . . ?
C00W C014 H014 120.4 . . ?
C012 C014 C00W 119.2(3) . . ?
C012 C014 H014 120.4 . . ?
C00V C015 C011 119.5(3) . . ?
C00V C015 H015 120.3 . . ?
C011 C015 H015 120.3 . . ?
C00L C016 H016 119.1 . . ?
C00L C016 C017 121.8(3) . . ?
C017 C016 H016 119.1 . . ?
C00V C017 C016 119.2(3) . . ?
C00V C017 H017 120.4 . . ?
C016 C017 H017 120.4 . . ?

loop_
_geom_bond_atom_site_label_1
_geom_bond_atom_site_label_2
_geom_bond_distance
_geom_bond_site_symmetry_2
_geom_bond_publ_flag
Cl01 C00V 1.738(3) . ?
Cl02 C00N 1.745(3) . ?
O006 C00C 1.208(3) . ?
O007 C00W 1.390(3) . ?
O007 C00Y 1.370(4) . ?
N008 C00B 1.438(3) . ?
N008 C00E 1.367(3) . ?
N008 C00G 1.403(3) . ?
O009 C00Y 1.218(3) . ?
C00B C00D 1.371(4) . ?
C00B C00S 1.381(4) . ?
C00C C00O 1.531(4) . ?
C00C C00P 1.512(4) . ?
C00D H00D 0.9300 . ?
C00D C00I 1.385(4) . ?
C00E C00H 1.439(4) . ?
C00E C00K 1.387(3) . ?
C00F C00O 1.525(4) . ?
C00F C00Q 1.393(4) . ?
C00F C00T 1.384(4) . ?
C00G C00P 1.490(4) . ?
C00G C00R 1.359(4) . ?
C00H C00M 1.406(4) . ?
C00H C00W 1.402(4) . ?
C00I H00I 0.9300 . ?
C00I C00J 1.373(4) . ?
C00J H00J 0.9300 . ?
C00J C010 1.384(4) . ?
C00K C00R 1.413(4) . ?
C00K C00Y 1.427(4) . ?
C00L C00O 1.516(4) . ?
C00L C011 1.367(4) . ?
C00L C016 1.371(4) . ?
C00M H00M 0.9300 . ?
C00M C00Z 1.372(4) . ?
C00N C00U 1.371(4) . ?
C00N C00X 1.377(4) . ?
C00O H00O 0.9800 . ?
C00P H00A 0.9700 . ?
C00P H00B 0.9700 . ?
C00Q H00Q 0.9300 . ?
C00Q C00U 1.389(4) . ?
C00R H00R 0.9300 . ?
C00S H00S 0.9300 . ?
C00S C010 1.383(4) . ?
C00T H00T 0.9300 . ?
C00T C00X 1.390(4) . ?
C00U H00U 0.9300 . ?
C00V C015 1.373(4) . ?
C00V C017 1.357(4) . ?
C00W C014 1.383(4) . ?
C00X H00X 0.9300 . ?
C00Z H00Z 0.9300 . ?
C00Z C012 1.388(4) . ?
C010 H010 0.9300 . ?
C011 H011 0.9300 . ?
C011 C015 1.376(4) . ?
C012 H012 0.9300 . ?
C012 C014 1.370(4) . ?
C014 H014 0.9300 . ?
C015 H015 0.9300 . ?
C016 H016 0.9300 . ?
C016 C017 1.382(5) . ?
C017 H017 0.9300 . ?

loop_
_geom_torsion_atom_site_label_1
_geom_torsion_atom_site_label_2
_geom_torsion_atom_site_label_3
_geom_torsion_atom_site_label_4
_geom_torsion
_geom_torsion_site_symmetry_1
_geom_torsion_site_symmetry_2
_geom_torsion_site_symmetry_3
_geom_torsion_site_symmetry_4
_geom_torsion_publ_flag
Cl01 C00V C015 C011 179.2(2) . . . . ?
Cl01 C00V C017 C016 -177.7(4) . . . . ?
Cl02 C00N C00U C00Q 179.6(2) . . . . ?
Cl02 C00N C00X C00T -179.1(2) . . . . ?
O006 C00C C00O C00F -90.3(3) . . . . ?
O006 C00C C00O C00L 36.8(3) . . . . ?
O006 C00C C00P C00G -2.0(4) . . . . ?
O007 C00W C014 C012 -179.9(3) . . . . ?
N008 C00B C00D C00I -178.3(2) . . . . ?
N008 C00B C00S C010 178.9(3) . . . . ?
N008 C00E C00H C00M -3.3(5) . . . . ?
N008 C00E C00H C00W 178.6(3) . . . . ?
N008 C00E C00K C00R 0.2(3) . . . . ?
N008 C00E C00K C00Y -177.0(3) . . . . ?
N008 C00G C00P C00C 85.0(3) . . . . ?
N008 C00G C00R C00K 1.1(3) . . . . ?
C00B N008 C00E C00H -0.8(5) . . . . ?
C00B N008 C00E C00K 178.5(2) . . . . ?
C00B N008 C00G C00P -0.3(4) . . . . ?
C00B N008 C00G C00R -179.1(2) . . . . ?
C00B C00D C00I C00J -0.6(4) . . . . ?
C00B C00S C010 C00J -0.6(5) . . . . ?
C00D C00B C00S C010 0.1(4) . . . . ?
C00D C00I C00J C010 0.1(4) . . . . ?
C00E N008 C00B C00D 87.0(3) . . . . ?
C00E N008 C00B C00S -91.9(3) . . . . ?
C00E N008 C00G C00P 177.7(2) . . . . ?
C00E N008 C00G C00R -1.1(3) . . . . ?
C00E C00H C00M C00Z -178.0(3) . . . . ?
C00E C00H C00W O007 -1.7(4) . . . . ?
C00E C00H C00W C014 177.9(3) . . . . ?
C00E C00K C00R C00G -0.8(3) . . . . ?
C00E C00K C00Y O007 -1.7(5) . . . . ?
C00E C00K C00Y O009 177.5(3) . . . . ?
C00F C00Q C00U C00N -1.0(4) . . . . ?
C00F C00T C00X C00N 0.0(4) . . . . ?
C00G N008 C00B C00D -95.3(3) . . . . ?
C00G N008 C00B C00S 85.9(3) . . . . ?
C00G N008 C00E C00H -178.8(3) . . . . ?
C00G N008 C00E C00K 0.5(3) . . . . ?
C00H C00E C00K C00R 179.6(3) . . . . ?
C00H C00E C00K C00Y 2.4(4) . . . . ?
C00H C00M C00Z C012 0.2(4) . . . . ?
C00H C00W C014 C012 0.5(5) . . . . ?
C00I C00J C010 C00S 0.5(5) . . . . ?
C00K C00E C00H C00M 177.4(3) . . . . ?
C00K C00E C00H C00W -0.7(4) . . . . ?
C00L C011 C015 C00V -1.7(5) . . . . ?
C00L C016 C017 C00V -1.5(8) . . . . ?
C00M C00H C00W O007 179.9(3) . . . . ?
C00M C00H C00W C014 -0.5(4) . . . . ?
C00M C00Z C012 C014 -0.2(5) . . . . ?
C00O C00C C00P C00G 177.2(2) . . . . ?
C00O C00F C00Q C00U -178.1(2) . . . . ?
C00O C00F C00T C00X 178.5(3) . . . . ?
C00O C00L C011 C015 -175.5(3) . . . . ?
C00O C00L C016 C017 176.9(4) . . . . ?
C00P C00C C00O C00F 90.5(3) . . . . ?
C00P C00C C00O C00L -142.5(2) . . . . ?
C00P C00G C00R C00K -177.6(3) . . . . ?
C00Q C00F C00O C00C -162.9(2) . . . . ?
C00Q C00F C00O C00L 72.2(3) . . . . ?
C00Q C00F C00T C00X -0.6(4) . . . . ?
C00R C00G C00P C00C -96.4(4) . . . . ?
C00R C00K C00Y O007 -178.2(3) . . . . ?
C00R C00K C00Y O009 1.0(6) . . . . ?
C00S C00B C00D C00I 0.5(4) . . . . ?
C00T C00F C00O C00C 17.9(4) . . . . ?
C00T C00F C00O C00L -106.9(3) . . . . ?
C00T C00F C00Q C00U 1.1(4) . . . . ?
C00U C00N C00X C00T 0.1(4) . . . . ?
C00W O007 C00Y O009 -179.9(3) . . . . ?
C00W O007 C00Y C00K -0.7(5) . . . . ?
C00W C00H C00M C00Z 0.2(4) . . . . ?
C00X C00N C00U C00Q 0.3(4) . . . . ?
C00Y O007 C00W C00H 2.5(5) . . . . ?
C00Y O007 C00W C014 -177.1(3) . . . . ?
C00Y C00K C00R C00G 176.0(3) . . . . ?
C00Z C012 C014 C00W -0.1(5) . . . . ?
C011 C00L C00O C00C 79.9(3) . . . . ?
C011 C00L C00O C00F -154.2(3) . . . . ?
C011 C00L C016 C017 1.1(6) . . . . ?
C015 C00V C017 C016 0.3(6) . . . . ?
C016 C00L C00O C00C -95.9(4) . . . . ?
C016 C00L C00O C00F 30.0(4) . . . . ?
C016 C00L C011 C015 0.5(5) . . . . ?
C017 C00V C015 C011 1.3(5) . . . . ?

loop_
_smtbx_masks_void_nr
_smtbx_masks_void_average_x
_smtbx_masks_void_average_y
_smtbx_masks_void_average_z
_smtbx_masks_void_volume
_smtbx_masks_void_count_electrons
_smtbx_masks_void_content
1 0.000 0.000 0.500 271.5 115.5 ?
2 0.000 0.500 0.000 271.5 115.5 ?
